data_1528958
loop_
_publ_author_name
'Viefhaus, T.'
'Schwarz, W.'
'Huebler, K.'
'Locke, K.'
'Weidlein, J.'

_publ_section_title
;
 Das unterschiedliche Reaktionsverhalten von basefreiem
 Tris(trimethylsilyl)methyl-Lithium gegenueber den Trihalogeniden der
 Erdmetalle und des Eisens
;
_journal_name_full 'Zeitschrift fuer Anorganische und Allgemeine Chemie'
_journal_page_first 715
_journal_page_last 725
_journal_volume 627
_journal_year 2001
_chemical_formula_sum 'C17 H45 Br3 In Li O Si5'
_chemical_name_systematic 'Li (((C H3)3 Si)3 C In Br3) (((C H3)3 Si)2 C O)'
_space_group_IT_number 14
_symmetry_space_group_name_Hall '-P 2ybc'
_symmetry_space_group_name_H-M 'P 1 21/c 1'
_cell_angle_alpha 90
_cell_angle_beta 100.057
_cell_angle_gamma 90
_cell_formula_units_Z 4
_cell_length_a 14.246
_cell_length_b 12.654
_cell_length_c 18.627
_cell_volume 3306.273
_citation_journal_id_ASTM ZAACAB
_cod_data_source_file Viefhaus_ZAACAB_2001_1034.cif
_cod_data_source_block C17H45Br3In1Li1O1Si5
_cod_original_formula_sum 'C17 H45 Br3 In1 Li1 O1 Si5'
_cod_database_code 1528958

loop_
_symmetry_equiv_pos_as_xyz
x,y,z
-x,y+1/2,-z+1/2
-x,-y,-z
x,-y-1/2,z-1/2

loop_
_atom_site_label
_atom_site_type_symbol
_atom_site_fract_x
_atom_site_fract_y
_atom_site_fract_z
_atom_site_occupancy
_atom_site_U_iso_or_equiv
C20 C+4 -0.1876 0.8034 -0.2103 1 0.0
H30 H+1 -0.2484 0.8091 -0.3857 1 0.0
C25 C-4 -0.3584 0.6476 -0.2302 1 0.0
H29 H+1 -0.1917 0.7161 -0.4138 1 0.0
H21 H+1 0.4106 0.5401 0.0859 0.75 0.0
H35 H+1 0.0039 0.8144 -0.3359 1 0.0
Br3 Br-1 0.14109 0.88272 0.14436 1 0.0
H43 H+1 -0.2696 0.7251 -0.072 1 0.0
H7 H+1 0.3531 0.8894 -0.1644 0.75 0.0
H40 H+1 -0.362 0.6468 -0.2821 1 0.0
Si5 Si+3 0.3827 0.8314 0.0183 0.25 0.0
Si8 Si+3 -0.3149 0.7785 -0.19377 1 0.0
H27 H+1 0.1646 0.4479 -0.0432 0.75 0.0
H19 H+1 0.4076 0.5189 0.0026 0.75 0.0
H23 H+1 0.1846 0.4968 0.1069 0.75 0.0
C26 C-4 -0.3068 0.7837 -0.0939 1 0.0
H24 H+1 0.1321 0.6048 0.0877 0.75 0.0
Li1 Li+1 -0.0732 0.9301 -0.0841 1 0.0
H13 H+1 0.3223 0.9573 0.0861 0.75 0.0
Br1 Br-1 -0.0111 0.73498 -0.02336 1 0.0
H3 H+1 0.4371 0.6535 -0.0993 0.75 0.0
In1 In+3 0.15353 0.81502 0.01746 1 0.0
H28 H+1 -0.2699 0.692 -0.3663 1 0.0
C4 C-4 0.348 0.883 -0.1139 0.75 0.0
C23 C-4 -0.0315 0.8426 -0.3009 1 0.0
C21 C-4 -0.2209 0.7406 -0.3741 1 0.0
H12 H+1 0.5048 0.783 -0.0073 0.75 0.0
H33 H+1 -0.0504 0.5852 -0.2911 1 0.0
H22 H+1 0.2304 0.6021 0.1409 0.75 0.0
C22 C-4 -0.0852 0.6163 -0.2567 1 0.0
H6 H+1 0.1453 0.6806 -0.1561 0.75 0.0
H17 H+1 0.3241 0.7602 0.1798 0.75 0.0
H26 H+1 0.1116 0.5555 -0.0625 0.75 0.0
C18 C-4 0.1839 0.5639 0.0878 0.25 0.0
H11 H+1 0.5537 0.7794 0.0749 0.75 0.0
Si2 Si+3 0.3837 0.7865 0.0678 0.75 0.0
H32 H+1 -0.0441 0.6228 -0.2102 1 0.0
C17 C-4 0.3691 0.5087 0.0383 0.25 0.0
C15 C-4 0.3716 0.9167 0.099 0.25 0.0
C1 C-4 0.2808 0.7306 -0.0023 1 0.0
H39 H+1 -0.4493 0.886 -0.2309 1 0.0
C11 C-4 0.3748 0.6519 -0.1301 0.25 0.0
C24 C-4 -0.3856 0.8886 -0.2412 1 0.0
C19 C-4 0.3537 0.6705 0.1618 0.25 0.0
H16 H+1 0.3827 0.6603 0.1645 0.75 0.0
Si3 Si+3 0.2558 0.587 0.0202 0.75 0.0
H45 H+1 -0.277 0.8487 -0.0757 1 0.0
Si1 Si+3 0.2942 0.7521 -0.09793 0.75 0.0
Br2 Br-1 0.11456 0.99665 -0.04559 1 0.0
H38 H+1 -0.3566 0.9547 -0.2245 1 0.0
C3 C-4 0.1744 0.7483 -0.16 0.75 0.0
H41 H+1 -0.4205 0.6346 -0.2187 1 0.0
H44 H+1 -0.3697 0.78 -0.0821 1 0.0
C10 C-4 0.1723 0.5206 -0.0555 0.75 0.0
H34 H+1 -0.0585 0.9095 -0.3177 1 0.0
H15 H+1 0.4338 0.9597 0.1068 0.75 0.0
C12 C-4 0.1828 0.5594 -0.1058 0.25 0.0
H5 H+1 0.1343 0.8027 -0.146 0.75 0.0
Si4 Si+3 0.2592 0.6821 -0.0972 0.25 0.0
H42 H+1 -0.3151 0.5936 -0.2085 1 0.0
H10 H+1 0.5082 0.6768 0.0364 0.75 0.0
C5 C-4 0.5023 0.7521 0.0394 0.75 0.0
C7 C-4 0.3813 0.7362 0.1643 0.75 0.0
H37 H+1 -0.3876 0.8822 -0.2928 1 0.0
H8 H+1 0.4102 0.8882 -0.0845 0.75 0.0
O1 O-2 -0.136 0.8577 -0.164 1 0.0
H31 H+1 -0.1386 0.5722 -0.2519 1 0.0
H4 H+1 0.1828 0.7595 -0.2094 0.75 0.0
H14 H+1 0.3846 0.9634 0.0247 0.75 0.0
H36 H+1 0.0102 0.8519 -0.2549 1 0.0
C13 C-4 0.1951 0.7793 -0.164 0.25 0.0
H1 H+1 0.3806 0.6631 -0.1792 0.75 0.0
C8 C-4 0.3731 0.5118 0.0423 0.75 0.0
Si7 Si+3 -0.1287 0.7496 -0.2894 1 0.0
H20 H+1 0.3604 0.4384 0.0495 0.75 0.0
C2 C-4 0.3752 0.6497 -0.1293 0.75 0.0
Si6 Si+3 0.2966 0.621 0.0694 0.25 0.0
C6 C-4 0.3807 0.9348 0.0718 0.75 0.0
C14 C-4 0.5011 0.759 0.0443 0.25 0.0
H18 H+1 0.4358 0.7628 0.1969 0.75 0.0
H2 H+1 0.3488 0.5805 -0.1254 0.75 0.0
H25 H+1 0.1982 0.5246 -0.0997 0.75 0.0
C9 C-4 0.1932 0.5707 0.0983 0.75 0.0
H9 H+1 0.3082 0.9386 -0.101 0.75 0.0
C16 C-4 0.387 0.9245 -0.062 0.25 0.0
